data_4025498
loop_
_publ_author_name
'Chunhui Jiang'
'Min Xu'
'Shaozhong Wang'
'Huaqin Wang'
'Zhu-Jun Yao'

_publ_section_title
;
 Azaanthraquinone Assembly fromN-Propargylamino Quinone via a
 Au(I)-Catalyzed 6-endo-digCycloisomerization
;
_journal_name_full 'Journal of Organic Chemistry'
_journal_page_first 4323
_journal_page_last 4325
_journal_paper_doi 10.1021/jo1006637
_journal_volume 75
_journal_year 2010
_chemical_formula_sum 'C20 H13 N O2'
_chemical_formula_weight 299.31
_chemical_name_systematic
; 
 ? 
;
_space_group_IT_number 14
_symmetry_cell_setting monoclinic
_symmetry_space_group_name_Hall '-P 2yn'
_symmetry_space_group_name_H-M 'P 1 21/n 1'
_atom_sites_solution_hydrogens geom
_atom_sites_solution_primary direct
_atom_sites_solution_secondary difmap
_audit_creation_method SHELXL-97
_cell_angle_alpha 90.00
_cell_angle_beta 104.59(3)
_cell_angle_gamma 90.00
_cell_formula_units_Z 4
_cell_length_a 8.6310(17)
_cell_length_b 13.985(3)
_cell_length_c 12.831(3)
_cell_measurement_reflns_used 25
_cell_measurement_temperature 293(2)
_cell_measurement_theta_max 13
_cell_measurement_theta_min 10
_cell_volume 1498.8(6)
_computing_cell_refinement 'CAD4 EXPRESS'
_computing_data_collection 'CAD4 EXPRESS(Enraf-Nonius,1994)'
_computing_data_reduction 'XCAD4(Harms & Wocadlo,1995)'
_computing_structure_refinement 'SHELXL-97 (Sheldrick, 1997)'
_computing_structure_solution 'SHELXS-97 (Sheldrick, 1990)'
_diffrn_ambient_temperature 293(2)
_diffrn_measured_fraction_theta_full 0.999
_diffrn_measured_fraction_theta_max 0.999
_diffrn_measurement_device_type 'Nonius cad4'
_diffrn_measurement_method \w/2\q
_diffrn_radiation_monochromator graphite
_diffrn_radiation_source 'fine-focus sealed tube'
_diffrn_radiation_type MoK\a
_diffrn_radiation_wavelength 0.71073
_diffrn_reflns_av_R_equivalents 0.0324
_diffrn_reflns_av_sigmaI/netI 0.0400
_diffrn_reflns_limit_h_max 10
_diffrn_reflns_limit_h_min 0
_diffrn_reflns_limit_k_max 16
_diffrn_reflns_limit_k_min 0
_diffrn_reflns_limit_l_max 14
_diffrn_reflns_limit_l_min -15
_diffrn_reflns_number 2913
_diffrn_reflns_theta_full 25.27
_diffrn_reflns_theta_max 25.27
_diffrn_reflns_theta_min 2.19
_diffrn_standards_decay_% 1
_diffrn_standards_interval_count 200
_diffrn_standards_interval_time 2h
_diffrn_standards_number 3
_exptl_absorpt_coefficient_mu 0.086
_exptl_absorpt_correction_T_max 0.9914
_exptl_absorpt_correction_T_min 0.9830
_exptl_absorpt_correction_type psi-scan
_exptl_crystal_density_diffrn 1.326
_exptl_crystal_density_method 'not measured'
_exptl_crystal_F_000 624
_exptl_crystal_size_max 0.20
_exptl_crystal_size_mid 0.20
_exptl_crystal_size_min 0.10
_refine_diff_density_max 0.319
_refine_diff_density_min -0.233
_refine_diff_density_rms 0.052
_refine_ls_extinction_coef 0.083(5)
_refine_ls_extinction_expression Fc^*^=kFc[1+0.001xFc^2^\l^3^/sin(2\q)]^-1/4^
_refine_ls_extinction_method SHELXL
_refine_ls_goodness_of_fit_ref 1.002
_refine_ls_hydrogen_treatment constr
_refine_ls_matrix_type full
_refine_ls_number_parameters 209
_refine_ls_number_reflns 2726
_refine_ls_number_restraints 0
_refine_ls_restrained_S_all 1.002
_refine_ls_R_factor_all 0.0916
_refine_ls_R_factor_gt 0.0572
_refine_ls_shift/su_max 0.000
_refine_ls_shift/su_mean 0.000
_refine_ls_structure_factor_coef Fsqd
_refine_ls_weighting_details 'calc w=1/[\s^2^(Fo^2^)+(0.0700P)^2^+1.0000P] where P=(Fo^2^+2Fc^2^)/3'
_refine_ls_weighting_scheme calc
_refine_ls_wR_factor_gt 0.1370
_refine_ls_wR_factor_ref 0.1710
_reflns_number_gt 1847
_reflns_number_total 2726
_reflns_threshold_expression >2sigma(I)
_cod_data_source_file jo1006637_si_001.cif
_cod_data_source_block x
_cod_depositor_comments
;
The following automatic conversions were performed:

'_symmetry_cell_setting' value 'Monoclinic' changed to 'monoclinic'
according to the built-in table from CIF Core dictionary named
'cif_core.dic' version 2.4.1 from 2010-06-29.

Automatic conversion script
Id: cif_fix_values 1646 2011-03-28 12:23:43Z adriana 
;
_cod_original_cell_volume 1498.8(5)
_cod_database_code 4025498

loop_
_symmetry_equiv_pos_as_xyz
'x, y, z'
'-x+1/2, y+1/2, -z+1/2'
'-x, -y, -z'
'x-1/2, -y-1/2, z-1/2'

loop_
_atom_site_label
_atom_site_type_symbol
_atom_site_fract_x
_atom_site_fract_y
_atom_site_fract_z
_atom_site_U_iso_or_equiv
_atom_site_adp_type
_atom_site_occupancy
_atom_site_symmetry_multiplicity
_atom_site_calc_flag
_atom_site_refinement_flags
_atom_site_disorder_assembly
_atom_site_disorder_group
N N 0.1509(3) 0.47268(18) 0.30714(18) 0.0540(6) Uani 1 1 d . . .
O1 O -0.2166(3) 0.33520(15) 0.00405(16) 0.0782(8) Uani 1 1 d . . .
C1 C -0.2777(4) -0.0702(2) 0.0837(3) 0.0737(10) Uani 1 1 d . . .
H1A H -0.1932 -0.1123 0.0765 0.111 Uiso 1 1 calc R . .
H1B H -0.3560 -0.0656 0.0159 0.111 Uiso 1 1 calc R . .
H1C H -0.3273 -0.0950 0.1372 0.111 Uiso 1 1 calc R . .
O2 O 0.0630(3) 0.64366(15) 0.21502(18) 0.0690(7) Uani 1 1 d . . .
C2 C -0.2098(4) 0.0273(2) 0.1174(2) 0.0532(7) Uani 1 1 d . . .
C3 C -0.3046(3) 0.1030(2) 0.1340(2) 0.0539(7) Uani 1 1 d . . .
H3A H -0.4135 0.0931 0.1261 0.065 Uiso 1 1 calc R . .
C4 C -0.2411(3) 0.1923(2) 0.1620(2) 0.0504(7) Uani 1 1 d . . .
H4A H -0.3080 0.2417 0.1722 0.060 Uiso 1 1 calc R . .
C5 C -0.0784(3) 0.21027(18) 0.1754(2) 0.0448(7) Uani 1 1 d . . .
C6 C 0.0177(3) 0.1342(2) 0.1607(2) 0.0528(7) Uani 1 1 d . . .
H6A H 0.1271 0.1435 0.1706 0.063 Uiso 1 1 calc R . .
C7 C -0.0476(3) 0.0453(2) 0.1315(2) 0.0560(8) Uani 1 1 d . . .
H7A H 0.0189 -0.0041 0.1209 0.067 Uiso 1 1 calc R . .
C8 C -0.0033(3) 0.30378(19) 0.2137(2) 0.0453(7) Uani 1 1 d . . .
C9 C -0.0463(3) 0.39411(18) 0.1654(2) 0.0426(6) Uani 1 1 d . . .
C10 C -0.1661(3) 0.4042(2) 0.0588(2) 0.0479(7) Uani 1 1 d . . .
C11 C -0.2170(3) 0.50198(19) 0.0190(2) 0.0471(7) Uani 1 1 d . . .
C12 C -0.3396(3) 0.5127(2) -0.0742(2) 0.0585(8) Uani 1 1 d . . .
H12A H -0.3909 0.4590 -0.1096 0.070 Uiso 1 1 calc R . .
C13 C -0.3852(4) 0.6025(2) -0.1142(3) 0.0723(10) Uani 1 1 d . . .
H13A H -0.4681 0.6092 -0.1761 0.087 Uiso 1 1 calc R . .
C14 C -0.3087(4) 0.6825(2) -0.0631(3) 0.0780(10) Uani 1 1 d . . .
H14A H -0.3394 0.7429 -0.0909 0.094 Uiso 1 1 calc R . .
C15 C -0.1872(4) 0.6730(2) 0.0289(3) 0.0668(9) Uani 1 1 d . . .
H15A H -0.1360 0.7272 0.0631 0.080 Uiso 1 1 calc R . .
C16 C -0.1403(3) 0.58286(19) 0.0714(2) 0.0484(7) Uani 1 1 d . . .
C17 C -0.0076(3) 0.5741(2) 0.1706(2) 0.0508(7) Uani 1 1 d . . .
C18 C 0.0330(3) 0.47560(19) 0.2158(2) 0.0455(7) Uani 1 1 d . . .
C19 C 0.1915(4) 0.3870(2) 0.3495(2) 0.0577(8) Uani 1 1 d . . .
H19A H 0.2737 0.3835 0.4122 0.069 Uiso 1 1 calc R . .
C20 C 0.1201(3) 0.3027(2) 0.3070(2) 0.0543(8) Uani 1 1 d . . .
H20A H 0.1547 0.2450 0.3409 0.065 Uiso 1 1 calc R . .

loop_
_atom_site_aniso_label
_atom_site_aniso_U_11
_atom_site_aniso_U_22
_atom_site_aniso_U_33
_atom_site_aniso_U_23
_atom_site_aniso_U_13
_atom_site_aniso_U_12
N 0.0504(14) 0.0620(16) 0.0430(13) -0.0027(12) -0.0006(10) -0.0074(12)
O1 0.1085(18) 0.0529(13) 0.0508(12) -0.0034(10) -0.0216(12) -0.0071(12)
C1 0.088(2) 0.0530(19) 0.075(2) -0.0051(17) 0.0119(19) -0.0064(17)
O2 0.0751(15) 0.0540(13) 0.0693(14) -0.0071(11) 0.0024(11) -0.0163(11)
C2 0.0643(19) 0.0471(16) 0.0447(15) 0.0018(13) 0.0073(13) -0.0026(14)
C3 0.0494(16) 0.0558(18) 0.0549(17) 0.0013(14) 0.0101(13) -0.0035(14)
C4 0.0472(16) 0.0495(16) 0.0524(16) 0.0007(13) 0.0090(13) 0.0068(13)
C5 0.0472(15) 0.0440(15) 0.0380(14) 0.0040(11) 0.0010(11) 0.0015(12)
C6 0.0432(15) 0.0552(18) 0.0546(17) 0.0040(13) 0.0024(13) 0.0066(13)
C7 0.0573(18) 0.0468(16) 0.0584(18) 0.0003(14) 0.0045(14) 0.0136(14)
C8 0.0456(15) 0.0486(16) 0.0397(14) 0.0013(12) 0.0068(11) 0.0007(12)
C9 0.0420(14) 0.0468(15) 0.0372(13) -0.0033(11) 0.0067(11) -0.0021(12)
C10 0.0506(16) 0.0486(16) 0.0392(14) -0.0043(12) 0.0015(12) -0.0073(13)
C11 0.0498(15) 0.0498(16) 0.0403(15) 0.0022(12) 0.0090(12) 0.0040(12)
C12 0.0587(18) 0.0574(19) 0.0511(17) 0.0003(14) -0.0016(14) 0.0070(15)
C13 0.070(2) 0.076(2) 0.061(2) 0.0074(18) -0.0026(16) 0.0184(18)
C14 0.086(2) 0.058(2) 0.082(2) 0.0107(18) 0.005(2) 0.0196(18)
C15 0.073(2) 0.0473(18) 0.075(2) 0.0034(16) 0.0091(17) 0.0052(15)
C16 0.0489(16) 0.0449(16) 0.0504(16) 0.0003(13) 0.0105(13) 0.0014(12)
C17 0.0538(17) 0.0513(17) 0.0467(16) -0.0062(13) 0.0116(13) -0.0092(14)
C18 0.0458(15) 0.0512(16) 0.0385(14) -0.0038(12) 0.0090(12) -0.0034(12)
C19 0.0545(17) 0.069(2) 0.0404(15) 0.0012(14) -0.0049(13) -0.0087(15)
C20 0.0559(17) 0.0577(18) 0.0425(15) 0.0073(13) -0.0004(13) -0.0016(14)

loop_
_atom_type_symbol
_atom_type_description
_atom_type_scat_dispersion_real
_atom_type_scat_dispersion_imag
_atom_type_scat_source
C C 0.0033 0.0016 'International Tables Vol C Tables 4.2.6.8 and 6.1.1.4'
H H 0.0000 0.0000 'International Tables Vol C Tables 4.2.6.8 and 6.1.1.4'
N N 0.0061 0.0033 'International Tables Vol C Tables 4.2.6.8 and 6.1.1.4'
O O 0.0106 0.0060 'International Tables Vol C Tables 4.2.6.8 and 6.1.1.4'

loop_
_geom_angle_atom_site_label_1
_geom_angle_atom_site_label_2
_geom_angle_atom_site_label_3
_geom_angle
_geom_angle_site_symmetry_1
_geom_angle_site_symmetry_3
_geom_angle_publ_flag
C19 N C18 116.6(2) . . ?
C2 C1 H1A 109.5 . . ?
C2 C1 H1B 109.5 . . ?
H1A C1 H1B 109.5 . . ?
C2 C1 H1C 109.5 . . ?
H1A C1 H1C 109.5 . . ?
H1B C1 H1C 109.5 . . ?
C3 C2 C7 117.1(3) . . ?
C3 C2 C1 122.3(3) . . ?
C7 C2 C1 120.6(3) . . ?
C4 C3 C2 121.5(3) . . ?
C4 C3 H3A 119.3 . . ?
C2 C3 H3A 119.3 . . ?
C3 C4 C5 121.2(3) . . ?
C3 C4 H4A 119.4 . . ?
C5 C4 H4A 119.4 . . ?
C6 C5 C4 117.5(3) . . ?
C6 C5 C8 119.5(2) . . ?
C4 C5 C8 122.8(2) . . ?
C7 C6 C5 120.7(3) . . ?
C7 C6 H6A 119.7 . . ?
C5 C6 H6A 119.7 . . ?
C6 C7 C2 121.9(3) . . ?
C6 C7 H7A 119.0 . . ?
C2 C7 H7A 119.0 . . ?
C20 C8 C9 116.6(2) . . ?
C20 C8 C5 116.9(2) . . ?
C9 C8 C5 126.6(2) . . ?
C18 C9 C8 118.7(2) . . ?
C18 C9 C10 119.3(2) . . ?
C8 C9 C10 121.9(2) . . ?
O1 C10 C11 120.1(2) . . ?
O1 C10 C9 121.4(2) . . ?
C11 C10 C9 118.5(2) . . ?
C12 C11 C16 119.5(3) . . ?
C12 C11 C10 119.3(2) . . ?
C16 C11 C10 121.1(2) . . ?
C13 C12 C11 120.2(3) . . ?
C13 C12 H12A 119.9 . . ?
C11 C12 H12A 119.9 . . ?
C12 C13 C14 120.3(3) . . ?
C12 C13 H13A 119.8 . . ?
C14 C13 H13A 119.8 . . ?
C15 C14 C13 120.1(3) . . ?
C15 C14 H14A 120.0 . . ?
C13 C14 H14A 120.0 . . ?
C14 C15 C16 120.5(3) . . ?
C14 C15 H15A 119.8 . . ?
C16 C15 H15A 119.8 . . ?
C15 C16 C11 119.3(3) . . ?
C15 C16 C17 119.6(3) . . ?
C11 C16 C17 121.0(2) . . ?
O2 C17 C16 121.6(3) . . ?
O2 C17 C18 120.9(3) . . ?
C16 C17 C18 117.4(2) . . ?
N C18 C9 123.5(3) . . ?
N C18 C17 114.6(2) . . ?
C9 C18 C17 121.9(2) . . ?
N C19 C20 124.4(2) . . ?
N C19 H19A 117.8 . . ?
C20 C19 H19A 117.8 . . ?
C19 C20 C8 120.1(3) . . ?
C19 C20 H20A 119.9 . . ?
C8 C20 H20A 119.9 . . ?

loop_
_geom_bond_atom_site_label_1
_geom_bond_atom_site_label_2
_geom_bond_distance
_geom_bond_site_symmetry_2
_geom_bond_publ_flag
N C19 1.327(4) . ?
N C18 1.345(3) . ?
O1 C10 1.209(3) . ?
C1 C2 1.504(4) . ?
C1 H1A 0.9600 . ?
C1 H1B 0.9600 . ?
C1 H1C 0.9600 . ?
O2 C17 1.212(3) . ?
C2 C3 1.386(4) . ?
C2 C7 1.389(4) . ?
C3 C4 1.375(4) . ?
C3 H3A 0.9300 . ?
C4 C5 1.394(4) . ?
C4 H4A 0.9300 . ?
C5 C6 1.390(4) . ?
C5 C8 1.487(4) . ?
C6 C7 1.377(4) . ?
C6 H6A 0.9300 . ?
C7 H7A 0.9300 . ?
C8 C20 1.388(4) . ?
C8 C9 1.415(4) . ?
C9 C18 1.401(3) . ?
C9 C10 1.499(4) . ?
C10 C11 1.487(4) . ?
C11 C12 1.390(4) . ?
C11 C16 1.395(4) . ?
C12 C13 1.376(4) . ?
C12 H12A 0.9300 . ?
C13 C14 1.378(5) . ?
C13 H13A 0.9300 . ?
C14 C15 1.374(5) . ?
C14 H14A 0.9300 . ?
C15 C16 1.392(4) . ?
C15 H15A 0.9300 . ?
C16 C17 1.487(4) . ?
C17 C18 1.502(4) . ?
C19 C20 1.377(4) . ?
C19 H19A 0.9300 . ?
C20 H20A 0.9300 . ?

loop_
_geom_torsion_atom_site_label_1
_geom_torsion_atom_site_label_2
_geom_torsion_atom_site_label_3
_geom_torsion_atom_site_label_4
_geom_torsion
_geom_torsion_site_symmetry_1
_geom_torsion_site_symmetry_2
_geom_torsion_site_symmetry_3
_geom_torsion_site_symmetry_4
_geom_torsion_publ_flag
C7 C2 C3 C4 0.8(4) . . . . ?
C1 C2 C3 C4 -178.2(3) . . . . ?
C2 C3 C4 C5 -0.4(4) . . . . ?
C3 C4 C5 C6 -0.8(4) . . . . ?
C3 C4 C5 C8 -175.2(2) . . . . ?
C4 C5 C6 C7 1.5(4) . . . . ?
C8 C5 C6 C7 176.1(2) . . . . ?
C5 C6 C7 C2 -1.1(4) . . . . ?
C3 C2 C7 C6 0.0(4) . . . . ?
C1 C2 C7 C6 179.0(3) . . . . ?
C6 C5 C8 C20 -52.9(4) . . . . ?
C4 C5 C8 C20 121.4(3) . . . . ?
C6 C5 C8 C9 127.9(3) . . . . ?
C4 C5 C8 C9 -57.8(4) . . . . ?
C20 C8 C9 C18 -2.2(4) . . . . ?
C5 C8 C9 C18 176.9(3) . . . . ?
C20 C8 C9 C10 173.8(2) . . . . ?
C5 C8 C9 C10 -7.0(4) . . . . ?
C18 C9 C10 O1 167.2(3) . . . . ?
C8 C9 C10 O1 -8.9(4) . . . . ?
C18 C9 C10 C11 -10.2(4) . . . . ?
C8 C9 C10 C11 173.8(2) . . . . ?
O1 C10 C11 C12 9.0(4) . . . . ?
C9 C10 C11 C12 -173.6(3) . . . . ?
O1 C10 C11 C16 -168.7(3) . . . . ?
C9 C10 C11 C16 8.7(4) . . . . ?
C16 C11 C12 C13 -0.2(5) . . . . ?
C10 C11 C12 C13 -178.0(3) . . . . ?
C11 C12 C13 C14 0.8(5) . . . . ?
C12 C13 C14 C15 -0.6(6) . . . . ?
C13 C14 C15 C16 0.0(6) . . . . ?
C14 C15 C16 C11 0.5(5) . . . . ?
C14 C15 C16 C17 179.5(3) . . . . ?
C12 C11 C16 C15 -0.4(4) . . . . ?
C10 C11 C16 C15 177.4(3) . . . . ?
C12 C11 C16 C17 -179.4(3) . . . . ?
C10 C11 C16 C17 -1.6(4) . . . . ?
C15 C16 C17 O2 -1.1(4) . . . . ?
C11 C16 C17 O2 177.8(3) . . . . ?
C15 C16 C17 C18 177.2(3) . . . . ?
C11 C16 C17 C18 -3.9(4) . . . . ?
C19 N C18 C9 0.1(4) . . . . ?
C19 N C18 C17 -179.5(2) . . . . ?
C8 C9 C18 N 1.5(4) . . . . ?
C10 C9 C18 N -174.7(2) . . . . ?
C8 C9 C18 C17 -179.0(2) . . . . ?
C10 C9 C18 C17 4.8(4) . . . . ?
O2 C17 C18 N 0.1(4) . . . . ?
C16 C17 C18 N -178.3(2) . . . . ?
O2 C17 C18 C9 -179.5(3) . . . . ?
C16 C17 C18 C9 2.2(4) . . . . ?
C18 N C19 C20 -0.8(4) . . . . ?
N C19 C20 C8 -0.1(5) . . . . ?
C9 C8 C20 C19 1.6(4) . . . . ?
C5 C8 C20 C19 -177.6(3) . . . . ?

loop_
_cod_related_entry_id
_cod_related_entry_database
_cod_related_entry_code
1 ChemSpider 30659224
